data_2201249
loop_
_publ_author_name
'Alice Dawson'
'Andrew Parkin'
'Simon Parsons'
'Colin R. Pulham'
'Amy L.C. Young'

_publ_section_title
;
Titanium(IV) chloride at 150 K
;
_journal_name_full 'Acta Crystallographica, Section E'
_journal_page_first i95
_journal_page_last i97
_journal_paper_doi 10.1107/S1600536802016665
_journal_volume 58
_journal_year 2002
_chemical_formula_structural ' Ti Cl4'
_chemical_formula_sum 'Cl4 Ti'
_chemical_formula_weight 189.71
_chemical_melting_point 248
_space_group_IT_number 14
_symmetry_cell_setting monoclinic
_symmetry_space_group_name_Hall '-P 2ybc'
_symmetry_space_group_name_H-M 'P 1 21/c 1'
_cell_angle_alpha 90
_cell_angle_beta 102.168(4)
_cell_angle_gamma 90
_cell_formula_units_Z 4
_cell_length_a 9.670(2)
_cell_length_b 6.4737(15)
_cell_length_c 9.682(2)
_cell_measurement_temperature 150
_cell_volume 592.5(2)
_database_code_amcsd 0010387
_diffrn_ambient_temperature 150
_exptl_crystal_density_diffrn 2.127
_cod_depositor_comments
;
The following automatic conversions were performed:
'_symmetry_cell_setting' value 'Monoclinic ' changed to 'monoclinic'
according to '/home/saulius/struct/CIF-dictionaries/cif_core.dic'
dictionary named 'cif_core.dic' version 2.4.1 from 2010-06-29.

Automatic conversion script
Id: cif_fix_enum 1527 2010-12-29 10:47:43Z saulius 
;
_cod_original_sg_symbol_H-M 'P 21/c'
_cod_original_formula_sum ' Cl4 Ti1 '
_cod_database_code 2201249
_amcsd_formula_title TiCl4

loop_
_space_group_symop_operation_xyz
x,y,z
-x,-y,-z
-x,y+1/2,-z+1/2
x,-y+1/2,z+1/2

loop_
_atom_site_label
_atom_site_fract_x
_atom_site_fract_y
_atom_site_fract_z
_atom_site_U_iso_or_equiv
_atom_site_adp_type
_atom_site_occupancy
_atom_site_type_symbol
Ti1 0.25088(3) 0.07670(5) 0.13332(3) 0.0191 Uani 1.0000 Ti
Cl2 0.18975(6) 0.39226(8) 0.07654(6) 0.0314 Uani 1.0000 Cl
Cl3 0.07718(5) -0.08326(8) 0.19569(6) 0.0321 Uani 1.0000 Cl
Cl4 0.30678(6) -0.07972(8) -0.04467(5) 0.0314 Uani 1.0000 Cl
Cl5 0.43145(5) 0.07485(8) 0.30888(5) 0.0300 Uani 1.0000 Cl

loop_
_atom_site_aniso_label
_atom_site_aniso_U_11
_atom_site_aniso_U_22
_atom_site_aniso_U_33
_atom_site_aniso_U_12
_atom_site_aniso_U_13
_atom_site_aniso_U_23
Ti1 0.0196(2) 0.0173(2) 0.0206(2) 0.00010(10) 0.00459(13) 0.00010(10)
Cl2 0.0373(3) 0.0204(2) 0.0361(3) 0.00472(17) 0.0068(2) 0.00359(18)
Cl3 0.0265(3) 0.0351(3) 0.0360(3) -0.00590(18) 0.0091(2) 0.00589(19)
Cl4 0.0351(3) 0.0325(3) 0.0277(3) 0.00338(18) 0.0089(2) -0.00681(17)
Cl5 0.0265(3) 0.0319(3) 0.0284(3) 0.00021(16) -0.0015(2) -0.00142(17)

loop_
_geom_bond_atom_site_label_1
_geom_bond_atom_site_label_2
_geom_bond_site_symmetry_1
_geom_bond_site_symmetry_2
_geom_bond_distance
_geom_bond_publ_flag
Ti1 Cl2 . . 2.1652(6) yes
Ti1 Cl3 . . 2.1647(6) yes
Ti1 Cl4 . . 2.1634(6) yes
Ti1 Cl5 . . 2.1651(5) yes

loop_
_cod_related_entry_id
_cod_related_entry_database
_cod_related_entry_code
1 ChemSpider 22615
2 AMCSD 0010387
